data_2219805
loop_
_publ_author_name
'Yap, Quai Ling'
'Lo, Kong Mun'
'Ng, Seik Weng'

_publ_section_title
;
 Tetrakis(4-methyl-2-thienyl)tin(IV)
;
_journal_coeditor_code CI2670
_journal_issue 11
_journal_name_full 'Acta Crystallographica Section E'
_journal_page_first m1410
_journal_paper_doi 10.1107/S1600536808032790
_journal_volume 64
_journal_year 2008
_chemical_formula_iupac '[Sn (C5 H5 S)4]'
_chemical_formula_moiety 'C20 H20 S4 Sn'
_chemical_formula_sum 'C20 H20 S4 Sn'
_chemical_formula_weight 507.29
_chemical_name_systematic
;
Tetrakis(4-methyl-2-thienyl)tin(IV)
;
_space_group_IT_number 82
_symmetry_cell_setting tetragonal
_symmetry_space_group_name_Hall 'I -4'
_symmetry_space_group_name_H-M 'I -4'
_atom_sites_solution_hydrogens geom
_atom_sites_solution_primary direct
_atom_sites_solution_secondary difmap
_audit_creation_method SHELXL-97
_cell_angle_alpha 90.00
_cell_angle_beta 90.00
_cell_angle_gamma 90.00
_cell_formula_units_Z 2
_cell_length_a 11.6286(9)
_cell_length_b 11.6286
_cell_length_c 7.5918(6)
_cell_measurement_reflns_used 2958
_cell_measurement_temperature 100(2)
_cell_measurement_theta_max 28.3
_cell_measurement_theta_min 2.5
_cell_volume 1026.60(11)
_computing_cell_refinement 'SAINT (Bruker, 2007)'
_computing_data_collection 'APEX2 (Bruker, 2007)'
_computing_data_reduction 'SAINT (Bruker, 2007)'
_computing_molecular_graphics 'X-SEED (Barbour, 2001)'
_computing_publication_material 'publCIF (Westrip, 2008)'
_computing_structure_refinement 'SHELXL97 (Sheldrick, 2008)'
_computing_structure_solution 'SHELXS97 (Sheldrick, 2008)'
_diffrn_ambient_temperature 100(2)
_diffrn_measured_fraction_theta_full 1.000
_diffrn_measured_fraction_theta_max 1.000
_diffrn_measurement_device_type 'Bruker SMART APEX'
_diffrn_measurement_method \w
_diffrn_radiation_monochromator graphite
_diffrn_radiation_source 'fine-focus sealed tube'
_diffrn_radiation_type MoK\a
_diffrn_radiation_wavelength 0.71073
_diffrn_reflns_av_R_equivalents 0.0137
_diffrn_reflns_av_sigmaI/netI 0.0218
_diffrn_reflns_limit_h_max 14
_diffrn_reflns_limit_h_min -15
_diffrn_reflns_limit_k_max 13
_diffrn_reflns_limit_k_min -15
_diffrn_reflns_limit_l_max 8
_diffrn_reflns_limit_l_min -9
_diffrn_reflns_number 2948
_diffrn_reflns_theta_full 27.48
_diffrn_reflns_theta_max 27.48
_diffrn_reflns_theta_min 2.48
_diffrn_standards_number 0
_exptl_absorpt_coefficient_mu 1.652
_exptl_absorpt_correction_T_max 0.8522
_exptl_absorpt_correction_T_min 0.6370
_exptl_absorpt_correction_type multi-scan
_exptl_absorpt_process_details '(SADABS; Sheldrick, 1996)'
_exptl_crystal_colour Colourless
_exptl_crystal_density_diffrn 1.641
_exptl_crystal_density_method 'not measured'
_exptl_crystal_description Prism
_exptl_crystal_F_000 508
_exptl_crystal_size_max 0.30
_exptl_crystal_size_mid 0.25
_exptl_crystal_size_min 0.10
_refine_diff_density_max 0.447
_refine_diff_density_min -0.210
_refine_ls_abs_structure_details 'Flack (1983), 513 Friedel pairs'
_refine_ls_abs_structure_Flack 0.005(14)
_refine_ls_extinction_method none
_refine_ls_goodness_of_fit_ref 1.012
_refine_ls_hydrogen_treatment constr
_refine_ls_matrix_type full
_refine_ls_number_parameters 58
_refine_ls_number_reflns 1151
_refine_ls_number_restraints 0
_refine_ls_restrained_S_all 1.012
_refine_ls_R_factor_all 0.0117
_refine_ls_R_factor_gt 0.0117
_refine_ls_shift/su_max 0.001
_refine_ls_shift/su_mean 0.001
_refine_ls_structure_factor_coef Fsqd
_refine_ls_weighting_details 'calc w=1/[\s^2^(Fo^2^)+(0.0145P)^2^] where P=(Fo^2^+2Fc^2^)/3'
_refine_ls_weighting_scheme calc
_refine_ls_wR_factor_gt 0.0284
_refine_ls_wR_factor_ref 0.0284
_reflns_number_gt 1149
_reflns_number_total 1151
_reflns_threshold_expression I>2\s(I)
_cod_data_source_file ci2670.cif
_cod_data_source_block I
_cod_depositor_comments
;
The following automatic conversions were performed:
'_symmetry_cell_setting' value 'Tetragonal' changed to 'tetragonal'
according to '/home/saulius/struct/CIF-dictionaries/cif_core.dic'
dictionary named 'cif_core.dic' version 2.4.1 from 2010-06-29.

Automatic conversion script
Id: cif_fix_enum 1527 2010-12-29 10:47:43Z saulius 

The following automatic conversions were performed:

'_symmetry_cell_setting' value 'Tetragonal' changed to 'tetragonal'
according to /home/saulius/struct/CIF-dictionaries/cif_core.dic
dictionary named 'cif_core.dic' version 2.4.1 from 2010-06-29.

Automatic conversion script
Id: cif_fix_values 1715 2011-07-08 13:25:40Z adriana 
;
_cod_original_cell_volume 1026.60(10)
_cod_database_code 2219805
_cod_database_fobs_code 2219805

loop_
_symmetry_equiv_pos_as_xyz
'x, y, z'
'-x, -y, z'
'y, -x, -z'
'-y, x, -z'
'x+1/2, y+1/2, z+1/2'
'-x+1/2, -y+1/2, z+1/2'
'y+1/2, -x+1/2, -z+1/2'
'-y+1/2, x+1/2, -z+1/2'

loop_
_atom_site_type_symbol
_atom_site_label
_atom_site_fract_x
_atom_site_fract_y
_atom_site_fract_z
_atom_site_U_iso_or_equiv
_atom_site_adp_type
_atom_site_calc_flag
_atom_site_refinement_flags
_atom_site_occupancy
Sn Sn1 0.5000 0.5000 0.5000 0.01202(5) Uani d S 1
S S1 0.36597(3) 0.74692(3) 0.61422(5) 0.02012(9) Uani d . 1
C C1 0.46144(12) 0.63979(12) 0.6694(2) 0.0140(3) Uani d . 1
C C2 0.50206(12) 0.65832(13) 0.8364(2) 0.0134(3) Uani d . 1
H H2 0.5562 0.6088 0.8914 0.016 Uiso calc R 1
C C3 0.45677(14) 0.75770(14) 0.9212(2) 0.0154(3) Uani d . 1
C C4 0.38176(14) 0.81447(13) 0.8139(2) 0.0192(3) Uani d . 1
H H4 0.3429 0.8832 0.8459 0.023 Uiso calc R 1
C C5 0.48542(16) 0.79485(16) 1.1056(2) 0.0206(4) Uani d . 1
H H5A 0.4919 0.8788 1.1097 0.031 Uiso calc R 1
H H5B 0.5586 0.7602 1.1414 0.031 Uiso calc R 1
H H5C 0.4244 0.7697 1.1859 0.031 Uiso calc R 1

loop_
_atom_site_aniso_label
_atom_site_aniso_U_11
_atom_site_aniso_U_22
_atom_site_aniso_U_33
_atom_site_aniso_U_12
_atom_site_aniso_U_13
_atom_site_aniso_U_23
Sn1 0.01360(6) 0.01360(6) 0.00885(9) 0.000 0.000 0.000
S1 0.0221(2) 0.0223(2) 0.0160(2) 0.00775(16) -0.00468(16) 0.00016(16)
C1 0.0138(7) 0.0138(7) 0.0144(8) 0.0010(5) 0.0011(6) 0.0019(6)
C2 0.0133(6) 0.0140(7) 0.0129(8) 0.0000(5) 0.0011(6) 0.0020(6)
C3 0.0165(8) 0.0151(8) 0.0146(8) -0.0017(6) 0.0023(6) 0.0011(6)
C4 0.0220(8) 0.0172(8) 0.0185(9) 0.0055(6) 0.0014(7) -0.0008(7)
C5 0.0267(9) 0.0213(9) 0.0139(9) -0.0005(7) 0.0007(7) -0.0030(7)

loop_
_atom_type_symbol
_atom_type_description
_atom_type_scat_dispersion_real
_atom_type_scat_dispersion_imag
_atom_type_scat_source
C C 0.0033 0.0016 'International Tables Vol C Tables 4.2.6.8 and 6.1.1.4'
H H 0.0000 0.0000 'International Tables Vol C Tables 4.2.6.8 and 6.1.1.4'
S S 0.1246 0.1234 'International Tables Vol C Tables 4.2.6.8 and 6.1.1.4'
Sn Sn -0.6537 1.4246 'International Tables Vol C Tables 4.2.6.8 and 6.1.1.4'

loop_
_geom_angle_atom_site_label_1
_geom_angle_atom_site_label_2
_geom_angle_atom_site_label_3
_geom_angle_site_symmetry_1
_geom_angle_site_symmetry_3
_geom_angle
C1 Sn1 C1 4_656 . 111.58(4)
C1 Sn1 C1 4_656 3_566 105.32(8)
C1 Sn1 C1 . 3_566 111.58(4)
C1 Sn1 C1 4_656 2_665 111.58(4)
C1 Sn1 C1 . 2_665 105.32(8)
C1 Sn1 C1 3_566 2_665 111.58(4)
C4 S1 C1 . . 92.70(8)
C2 C1 S1 . . 109.51(12)
C2 C1 Sn1 . . 127.51(11)
S1 C1 Sn1 . . 122.93(8)
C1 C2 C3 . . 114.74(14)
C1 C2 H2 . . 122.6
C3 C2 H2 . . 122.6
C4 C3 C2 . . 111.07(15)
C4 C3 C5 . . 124.00(16)
C2 C3 C5 . . 124.92(16)
C3 C4 S1 . . 111.98(12)
C3 C4 H4 . . 124.0
S1 C4 H4 . . 124.0
C3 C5 H5A . . 109.5
C3 C5 H5B . . 109.5
H5A C5 H5B . . 109.5
C3 C5 H5C . . 109.5
H5A C5 H5C . . 109.5
H5B C5 H5C . . 109.5

loop_
_geom_bond_atom_site_label_1
_geom_bond_atom_site_label_2
_geom_bond_site_symmetry_2
_geom_bond_distance
Sn1 C1 4_656 2.1209(15)
Sn1 C1 . 2.1209(15)
Sn1 C1 3_566 2.1209(15)
Sn1 C1 2_665 2.1209(15)
S1 C4 . 1.7173(16)
S1 C1 . 1.7206(15)
C1 C2 . 1.370(2)
C2 C3 . 1.424(2)
C2 H2 . 0.95
C3 C4 . 1.364(2)
C3 C5 . 1.502(2)
C4 H4 . 0.95
C5 H5A . 0.98
C5 H5B . 0.98
C5 H5C . 0.98

loop_
_geom_torsion_atom_site_label_1
_geom_torsion_atom_site_label_2
_geom_torsion_atom_site_label_3
_geom_torsion_atom_site_label_4
_geom_torsion_site_symmetry_1
_geom_torsion
C4 S1 C1 C2 . 0.03(12)
C4 S1 C1 Sn1 . 177.81(9)
C1 Sn1 C1 C2 4_656 149.39(12)
C1 Sn1 C1 C2 3_566 -93.09(10)
C1 Sn1 C1 C2 2_665 28.15(11)
C1 Sn1 C1 S1 4_656 -27.98(10)
C1 Sn1 C1 S1 3_566 89.54(12)
C1 Sn1 C1 S1 2_665 -149.22(11)
S1 C1 C2 C3 . 0.28(17)
Sn1 C1 C2 C3 . -177.37(11)
C1 C2 C3 C4 . -0.54(19)
C1 C2 C3 C5 . 178.39(14)
C2 C3 C4 S1 . 0.54(17)
C5 C3 C4 S1 . -178.40(12)
C1 S1 C4 C3 . -0.34(13)
